data_7001666
loop_
_publ_author_name
'Wiltzsch, Conny'
'Wagler, J\"org'
'Roewer, Gerhard'
'Kroke, Edwin'

_publ_section_title
;
 Sol--gel analogous aminolysis--ammonolysis of chlorosilanes to
 chlorine-free Si/(C)/N--materials
;
_journal_issue 28
_journal_name_full 'Dalton Transactions'
_journal_page_first 5474
_journal_page_last 5477
_journal_paper_doi 10.1039/b823030g
_journal_year 2009
_chemical_formula_moiety 'C9 H39 N13 Si9'
_chemical_formula_sum 'C9 H39 N13 Si9'
_chemical_formula_weight 582.34
_chemical_name_systematic
;
?
;
_space_group_IT_number 148
_symmetry_cell_setting trigonal
_symmetry_space_group_name_Hall '-R 3'
_symmetry_space_group_name_H-M 'R -3 :H'
_atom_sites_solution_hydrogens geom
_atom_sites_solution_primary direct
_atom_sites_solution_secondary difmap
_audit_creation_method SHELXL-97
_cell_angle_alpha 90.00
_cell_angle_beta 90.00
_cell_angle_gamma 120.00
_cell_formula_units_Z 6
_cell_length_a 12.5915(7)
_cell_length_b 12.5915(7)
_cell_length_c 30.8770(14)
_cell_measurement_reflns_used 7399
_cell_measurement_temperature 93(2)
_cell_measurement_theta_max 29.15
_cell_measurement_theta_min 3.23
_cell_volume 4239.6(4)
_computing_cell_refinement 'Bruker SMART'
_computing_data_collection 'Bruker SMART'
_computing_data_reduction 'Bruker SAINT'
_computing_molecular_graphics 'ORTEP32 (Farugia)'
_computing_publication_material 'Ciftab (Sheldrick)'
_computing_structure_refinement 'SHELXL-97 (Sheldrick, 1997)'
_computing_structure_solution 'SHELXS-97 (Sheldrick, 1990)'
_diffrn_ambient_temperature 93(2)
_diffrn_measured_fraction_theta_full 1.000
_diffrn_measured_fraction_theta_max 1.000
_diffrn_measurement_device_type 'CCD area detector'
_diffrn_measurement_method 'phi and omega scans'
_diffrn_radiation_monochromator graphite
_diffrn_radiation_source 'fine-focus sealed tube'
_diffrn_radiation_type MoK\a
_diffrn_radiation_wavelength 0.71073
_diffrn_reflns_av_R_equivalents 0.0335
_diffrn_reflns_av_sigmaI/netI 0.0149
_diffrn_reflns_limit_h_max 16
_diffrn_reflns_limit_h_min -16
_diffrn_reflns_limit_k_max 16
_diffrn_reflns_limit_k_min -16
_diffrn_reflns_limit_l_max 40
_diffrn_reflns_limit_l_min -39
_diffrn_reflns_number 20394
_diffrn_reflns_theta_full 27.50
_diffrn_reflns_theta_max 27.50
_diffrn_reflns_theta_min 1.98
_exptl_absorpt_coefficient_mu 0.449
_exptl_absorpt_correction_T_max 0.9156
_exptl_absorpt_correction_T_min 0.8255
_exptl_absorpt_correction_type multi-scan
_exptl_absorpt_process_details SADABS
_exptl_crystal_colour colorless
_exptl_crystal_density_diffrn 1.369
_exptl_crystal_density_method 'not measured'
_exptl_crystal_description cube
_exptl_crystal_F_000 1860
_exptl_crystal_size_max 0.36
_exptl_crystal_size_mid 0.28
_exptl_crystal_size_min 0.20
_refine_diff_density_max 0.468
_refine_diff_density_min -0.577
_refine_diff_density_rms 0.078
_refine_ls_extinction_method none
_refine_ls_goodness_of_fit_ref 1.218
_refine_ls_hydrogen_treatment constr
_refine_ls_matrix_type full
_refine_ls_number_parameters 97
_refine_ls_number_reflns 2172
_refine_ls_number_restraints 0
_refine_ls_restrained_S_all 1.218
_refine_ls_R_factor_all 0.0518
_refine_ls_R_factor_gt 0.0481
_refine_ls_shift/su_max 0.000
_refine_ls_shift/su_mean 0.000
_refine_ls_structure_factor_coef Fsqd
_refine_ls_weighting_details 'calc w=1/[\s^2^(Fo^2^)+(0.0275P)^2^+28.6407P] where P=(Fo^2^+2Fc^2^)/3'
_refine_ls_weighting_scheme calc
_refine_ls_wR_factor_gt 0.1126
_refine_ls_wR_factor_ref 0.1140
_reflns_number_gt 2020
_reflns_number_total 2172
_reflns_threshold_expression >2sigma(I)
_cod_data_source_file b823030g.txt
_cod_data_source_block cw01_r-3
_cod_original_sg_symbol_Hall -R3
_cod_original_sg_symbol_H-M R-3
_cod_database_code 7001666

loop_
_symmetry_equiv_pos_as_xyz
'x, y, z'
'-y, x-y, z'
'-x+y, -x, z'
'x+2/3, y+1/3, z+1/3'
'-y+2/3, x-y+1/3, z+1/3'
'-x+y+2/3, -x+1/3, z+1/3'
'x+1/3, y+2/3, z+2/3'
'-y+1/3, x-y+2/3, z+2/3'
'-x+y+1/3, -x+2/3, z+2/3'
'-x, -y, -z'
'y, -x+y, -z'
'x-y, x, -z'
'-x+2/3, -y+1/3, -z+1/3'
'y+2/3, -x+y+1/3, -z+1/3'
'x-y+2/3, x+1/3, -z+1/3'
'-x+1/3, -y+2/3, -z+2/3'
'y+1/3, -x+y+2/3, -z+2/3'
'x-y+1/3, x+2/3, -z+2/3'

loop_
_atom_site_label
_atom_site_type_symbol
_atom_site_fract_x
_atom_site_fract_y
_atom_site_fract_z
_atom_site_U_iso_or_equiv
_atom_site_adp_type
_atom_site_occupancy
_atom_site_symmetry_multiplicity
_atom_site_calc_flag
_atom_site_refinement_flags
_atom_site_disorder_assembly
_atom_site_disorder_group
Si1 Si 0.55926(8) 0.38937(7) 0.21295(2) 0.0242(2) Uani 1 1 d . . .
Si2 Si 0.50510(7) 0.45868(7) 0.12034(3) 0.01980(19) Uani 1 1 d . . .
Si3 Si 0.73254(7) 0.49159(7) 0.07324(2) 0.02006(19) Uani 1 1 d . . .
N1 N 0.5228(3) 0.2390(2) 0.20793(9) 0.0326(6) Uani 1 1 d . . .
H1 H 0.4453 0.1881 0.2017 0.039 Uiso 1 1 calc R . .
N2 N 0.4846(2) 0.4283(2) 0.17449(8) 0.0274(5) Uani 1 1 d . . .
H2 H 0.4227 0.4336 0.1852 0.033 Uiso 1 1 calc R . .
N3 N 0.4470(2) 0.3326(2) 0.08612(9) 0.0297(6) Uani 1 1 d . . .
H3 H 0.3767 0.3126 0.0736 0.036 Uiso 1 1 calc R . .
N4 N 0.6606(2) 0.5350(2) 0.11104(7) 0.0198(5) Uani 1 1 d . . .
H4 H 0.7067 0.6007 0.1267 0.024 Uiso 1 1 calc R . .
N5 N 0.6667 0.3333 0.07392(13) 0.0221(8) Uani 1 3 d S . .
C1 C 0.5117(4) 0.4176(3) 0.26655(11) 0.0476(10) Uani 1 1 d . . .
H1A H 0.4221 0.3701 0.2689 0.071 Uiso 1 1 calc R . .
H1B H 0.5394 0.5051 0.2696 0.071 Uiso 1 1 calc R . .
H1C H 0.5483 0.3924 0.2895 0.071 Uiso 1 1 calc R . .
C2 C 0.4244(3) 0.5443(3) 0.10646(13) 0.0378(8) Uani 1 1 d . . .
H2A H 0.3359 0.4905 0.1102 0.057 Uiso 1 1 calc R . .
H2B H 0.4420 0.5721 0.0763 0.057 Uiso 1 1 calc R . .
H2C H 0.4530 0.6155 0.1256 0.057 Uiso 1 1 calc R . .
C3 C 0.7196(4) 0.5454(4) 0.01854(10) 0.0415(9) Uani 1 1 d . . .
H3A H 0.7700 0.6350 0.0172 0.062 Uiso 1 1 calc R . .
H3B H 0.6338 0.5208 0.0128 0.062 Uiso 1 1 calc R . .
H3C H 0.7482 0.5088 -0.0033 0.062 Uiso 1 1 calc R . .

loop_
_atom_site_aniso_label
_atom_site_aniso_U_11
_atom_site_aniso_U_22
_atom_site_aniso_U_33
_atom_site_aniso_U_23
_atom_site_aniso_U_13
_atom_site_aniso_U_12
Si1 0.0287(4) 0.0271(4) 0.0155(4) 0.0033(3) 0.0067(3) 0.0131(3)
Si2 0.0159(3) 0.0147(3) 0.0297(4) 0.0006(3) -0.0037(3) 0.0083(3)
Si3 0.0219(4) 0.0232(4) 0.0168(4) 0.0063(3) 0.0027(3) 0.0125(3)
N1 0.0313(14) 0.0311(14) 0.0368(15) -0.0120(11) -0.0179(11) 0.0167(12)
N2 0.0207(12) 0.0341(14) 0.0338(14) 0.0105(11) 0.0128(10) 0.0185(11)
N3 0.0190(12) 0.0220(12) 0.0498(16) -0.0101(11) -0.0161(11) 0.0115(10)
N4 0.0181(11) 0.0180(11) 0.0160(11) -0.0018(8) 0.0001(8) 0.0036(9)
N5 0.0238(12) 0.0238(12) 0.0187(19) 0.000 0.000 0.0119(6)
C1 0.053(2) 0.0332(18) 0.0295(17) -0.0084(14) 0.0201(16) 0.0009(16)
C2 0.0296(16) 0.0219(14) 0.066(2) -0.0061(15) -0.0219(16) 0.0156(13)
C3 0.073(3) 0.047(2) 0.0182(14) 0.0089(14) 0.0064(16) 0.041(2)

loop_
_atom_type_symbol
_atom_type_description
_atom_type_scat_dispersion_real
_atom_type_scat_dispersion_imag
_atom_type_scat_source
C C 0.0033 0.0016 'International Tables Vol C Tables 4.2.6.8 and 6.1.1.4'
H H 0.0000 0.0000 'International Tables Vol C Tables 4.2.6.8 and 6.1.1.4'
N N 0.0061 0.0033 'International Tables Vol C Tables 4.2.6.8 and 6.1.1.4'
Si Si 0.0817 0.0704 'International Tables Vol C Tables 4.2.6.8 and 6.1.1.4'

loop_
_geom_angle_atom_site_label_1
_geom_angle_atom_site_label_2
_geom_angle_atom_site_label_3
_geom_angle
_geom_angle_site_symmetry_1
_geom_angle_site_symmetry_3
_geom_angle_publ_flag
N1 Si1 N1 106.76(18) . 3_665 ?
N1 Si1 N2 111.50(13) . . ?
N1 Si1 N2 111.56(12) 3_665 . ?
N1 Si1 C1 110.98(16) . . ?
N1 Si1 C1 109.53(16) 3_665 . ?
N2 Si1 C1 106.55(18) . . ?
N2 Si2 N4 106.92(12) . . ?
N2 Si2 N3 116.39(14) . . ?
N4 Si2 N3 104.51(12) . . ?
N2 Si2 C2 106.86(16) . . ?
N4 Si2 C2 115.85(14) . . ?
N3 Si2 C2 106.70(14) . . ?
N4 Si3 N3 110.35(13) . 3_665 ?
N4 Si3 N5 109.30(13) . . ?
N3 Si3 N5 107.29(10) 3_665 . ?
N4 Si3 C3 110.12(14) . . ?
N3 Si3 C3 109.16(17) 3_665 . ?
N5 Si3 C3 110.57(18) . . ?
Si1 N1 Si1 131.56(17) . 2_655 ?
Si1 N1 H1 114.2 . . ?
Si1 N1 H1 114.2 2_655 . ?
Si2 N2 Si1 133.91(14) . . ?
Si2 N2 H2 113.0 . . ?
Si1 N2 H2 113.0 . . ?
Si3 N3 Si2 128.86(14) 2_655 . ?
Si3 N3 H3 115.6 2_655 . ?
Si2 N3 H3 115.6 . . ?
Si2 N4 Si3 124.58(13) . . ?
Si2 N4 H4 117.7 . . ?
Si3 N4 H4 117.7 . . ?
Si3 N5 Si3 119.987(7) 3_665 . ?
Si3 N5 Si3 119.985(7) 3_665 2_655 ?
Si3 N5 Si3 119.985(7) . 2_655 ?
Si1 C1 H1A 109.5 . . ?
Si1 C1 H1B 109.5 . . ?
H1A C1 H1B 109.5 . . ?
Si1 C1 H1C 109.5 . . ?
H1A C1 H1C 109.5 . . ?
H1B C1 H1C 109.5 . . ?
Si2 C2 H2A 109.5 . . ?
Si2 C2 H2B 109.5 . . ?
H2A C2 H2B 109.5 . . ?
Si2 C2 H2C 109.5 . . ?
H2A C2 H2C 109.5 . . ?
H2B C2 H2C 109.5 . . ?
Si3 C3 H3A 109.5 . . ?
Si3 C3 H3B 109.5 . . ?
H3A C3 H3B 109.5 . . ?
Si3 C3 H3C 109.5 . . ?
H3A C3 H3C 109.5 . . ?
H3B C3 H3C 109.5 . . ?

loop_
_geom_bond_atom_site_label_1
_geom_bond_atom_site_label_2
_geom_bond_distance
_geom_bond_site_symmetry_2
_geom_bond_publ_flag
Si1 N1 1.718(3) . ?
Si1 N1 1.723(3) 3_665 ?
Si1 N2 1.731(3) . ?
Si1 C1 1.854(3) . ?
Si2 N2 1.706(3) . ?
Si2 N4 1.720(2) . ?
Si2 N3 1.735(3) . ?
Si2 C2 1.864(3) . ?
Si3 N4 1.725(2) . ?
Si3 N3 1.726(3) 3_665 ?
Si3 N5 1.7339(8) . ?
Si3 C3 1.857(3) . ?
N1 H1 0.8800 . ?
N2 H2 0.8800 . ?
N3 H3 0.8800 . ?
N4 H4 0.8800 . ?
N5 Si3 1.7339(8) 3_665 ?
C1 H1A 0.9800 . ?
C1 H1B 0.9800 . ?
C1 H1C 0.9800 . ?
C2 H2A 0.9800 . ?
C2 H2B 0.9800 . ?
C2 H2C 0.9800 . ?
C3 H3A 0.9800 . ?
C3 H3B 0.9800 . ?
C3 H3C 0.9800 . ?

loop_
_geom_torsion_atom_site_label_1
_geom_torsion_atom_site_label_2
_geom_torsion_atom_site_label_3
_geom_torsion_atom_site_label_4
_geom_torsion
_geom_torsion_site_symmetry_1
_geom_torsion_site_symmetry_2
_geom_torsion_site_symmetry_3
_geom_torsion_site_symmetry_4
_geom_torsion_publ_flag
N1 Si1 N1 Si1 18.6(3) 3_665 . . 2_655 ?
N2 Si1 N1 Si1 140.7(2) . . . 2_655 ?
C1 Si1 N1 Si1 -100.7(3) . . . 2_655 ?
N4 Si2 N2 Si1 -36.1(3) . . . . ?
N3 Si2 N2 Si1 80.2(2) . . . . ?
C2 Si2 N2 Si1 -160.7(2) . . . . ?
N1 Si1 N2 Si2 -75.4(2) . . . . ?
N1 Si1 N2 Si2 43.8(3) 3_665 . . . ?
C1 Si1 N2 Si2 163.3(2) . . . . ?
N2 Si2 N3 Si3 -78.9(2) . . . 2_655 ?
N4 Si2 N3 Si3 38.8(2) . . . 2_655 ?
C2 Si2 N3 Si3 162.0(2) . . . 2_655 ?
N2 Si2 N4 Si3 126.77(16) . . . . ?
N3 Si2 N4 Si3 2.8(2) . . . . ?
C2 Si2 N4 Si3 -114.27(19) . . . . ?
N3 Si3 N4 Si2 -158.55(15) 3_665 . . . ?
N5 Si3 N4 Si2 -40.8(2) . . . . ?
C3 Si3 N4 Si2 80.9(2) . . . . ?
N4 Si3 N5 Si3 -135.0(2) . . . 3_665 ?
N3 Si3 N5 Si3 -15.4(3) 3_665 . . 3_665 ?
C3 Si3 N5 Si3 103.6(3) . . . 3_665 ?
N4 Si3 N5 Si3 47.3(3) . . . 2_655 ?
N3 Si3 N5 Si3 167.0(2) 3_665 . . 2_655 ?
C3 Si3 N5 Si3 -74.1(3) . . . 2_655 ?
